data_2211681
loop_
_publ_author_name
'Lu, Zhi-Ke'
'Huang, Peng-Mian'
'Yu, Jiang-Fan'

_publ_section_title
;
 (<i>E</i>)-1-(2-Naphthyl)-3-(3,4,5-trimethoxyphenyl)prop-2-en-1-one
;
_journal_coeditor_code XU2159
_journal_issue 12
_journal_name_full 'Acta Crystallographica Section E'
_journal_page_first o5753
_journal_page_last o5754
_journal_paper_doi 10.1107/S160053680604815X
_journal_volume 62
_journal_year 2006
_chemical_formula_moiety 'C22 H20 O4'
_chemical_formula_sum 'C22 H20 O4'
_chemical_formula_weight 348.38
_chemical_melting_point 392.5(5)
_chemical_name_systematic
;
(E)-1-(naphthalen-2-yl)-3-(3,4,5-trimethoxyphenyl)prop-2-en-1-one
;
_space_group_IT_number 61
_symmetry_cell_setting orthorhombic
_symmetry_space_group_name_Hall '-P 2ac 2ab'
_symmetry_space_group_name_H-M 'P b c a'
_atom_sites_solution_hydrogens geom
_atom_sites_solution_primary direct
_atom_sites_solution_secondary difmap
_cell_angle_alpha 90.00
_cell_angle_beta 90.00
_cell_angle_gamma 90.00
_cell_formula_units_Z 8
_cell_length_a 13.5903(13)
_cell_length_b 8.6378(9)
_cell_length_c 30.169(3)
_cell_measurement_reflns_used 5952
_cell_measurement_temperature 113(2)
_cell_measurement_theta_max 27.1
_cell_measurement_theta_min 1.4
_cell_volume 3541.5(6)
_computing_cell_refinement CrystalClear
_computing_data_collection 'CrystalClear (Rigaku/MSC, 2005)'
_computing_data_reduction CrystalClear
_computing_molecular_graphics 'SHELXTL  (Bruker, 1997)'
_computing_publication_material 'CrystalStructure (Rigaku/MSC, 2005)'
_computing_structure_refinement 'SHELXL97 (Sheldrick, 1997)'
_computing_structure_solution 'SHELXS97 (Sheldrick, 1997)'
_diffrn_ambient_temperature 113(2)
_diffrn_detector_area_resol_mean 7.31
_diffrn_measured_fraction_theta_full 1.00
_diffrn_measured_fraction_theta_max 1.00
_diffrn_measurement_device_type 'Rigaku Saturn-70'
_diffrn_measurement_method \w
_diffrn_radiation_monochromator confocal
_diffrn_radiation_source 'rotating anode'
_diffrn_radiation_type MoK\a
_diffrn_radiation_wavelength 0.71070
_diffrn_reflns_av_R_equivalents 0.073
_diffrn_reflns_av_sigmaI/netI 0.036
_diffrn_reflns_limit_h_max 16
_diffrn_reflns_limit_h_min -16
_diffrn_reflns_limit_k_max 9
_diffrn_reflns_limit_k_min -10
_diffrn_reflns_limit_l_max 37
_diffrn_reflns_limit_l_min -37
_diffrn_reflns_number 26883
_diffrn_reflns_theta_full 26.0
_diffrn_reflns_theta_max 26.0
_diffrn_reflns_theta_min 1.3
_diffrn_standards_number 0
_exptl_absorpt_coefficient_mu 0.089
_exptl_absorpt_correction_type none
_exptl_crystal_colour colorless
_exptl_crystal_density_diffrn 1.307
_exptl_crystal_density_method 'not measured'
_exptl_crystal_description platelet
_exptl_crystal_F_000 1472
_exptl_crystal_size_max 0.34
_exptl_crystal_size_mid 0.22
_exptl_crystal_size_min 0.06
_refine_diff_density_max 0.22
_refine_diff_density_min -0.21
_refine_ls_extinction_coef 0.0066(9)
_refine_ls_extinction_expression Fc^*^=kFc[1+0.001xFc^2^\l^3^/sin(2\q)]^-1/4^
_refine_ls_extinction_method SHELXL97
_refine_ls_goodness_of_fit_ref 1.225
_refine_ls_hydrogen_treatment constr
_refine_ls_matrix_type full
_refine_ls_number_parameters 240
_refine_ls_number_reflns 3477
_refine_ls_number_restraints 0
_refine_ls_restrained_S_all 1.225
_refine_ls_R_factor_all 0.073
_refine_ls_R_factor_gt 0.066
_refine_ls_shift/su_max 0.001
_refine_ls_shift/su_mean 0.000
_refine_ls_structure_factor_coef Fsqd
_refine_ls_weighting_details 'calc w=1/[\s^2^(Fo^2^)+(0.0553P)^2^+1.8606P] where P=(Fo^2^+2Fc^2^)/3'
_refine_ls_weighting_scheme calc
_refine_ls_wR_factor_gt 0.142
_refine_ls_wR_factor_ref 0.146
_reflns_number_gt 3229
_reflns_number_total 3477
_reflns_threshold_expression I>2\s(I)
_cod_data_source_file xu2159.cif
_cod_data_source_block I
_cod_depositor_comments
;
The following automatic conversions were performed:

'_chemical_melting_point' value '392-393K' was changed to '392.5(5)'
- the average value was taken and precision was estimated.

Automatic conversion script
Id: cif_fix_values 1646 2011-03-28 12:23:43Z adriana 

The following automatic conversions were performed:

'_chemical_melting_point' value '392-393K' was changed to '392.5(5)'
- the average value was taken and precision was estimated.

Automatic conversion script
Id: cif_fix_values 1715 2011-07-08 13:25:40Z adriana 
;
_cod_database_code 2211681
_cod_database_fobs_code 2211681

loop_
_symmetry_equiv_pos_as_xyz
'x, y, z'
'-x+1/2, y+1/2, z'
'x, -y+1/2, z+1/2'
'-x+1/2, -y, z+1/2'
'-x, -y, -z'
'x-1/2, -y-1/2, -z'
'-x, y-1/2, -z-1/2'
'x-1/2, y, -z-1/2'

loop_
_atom_site_type_symbol
_atom_site_label
_atom_site_fract_x
_atom_site_fract_y
_atom_site_fract_z
_atom_site_U_iso_or_equiv
_atom_site_adp_type
_atom_site_calc_flag
_atom_site_refinement_flags
_atom_site_occupancy
O O1 0.38413(12) 0.02823(17) 0.93239(5) 0.0293(4) Uani d . 1
O O2 0.19524(11) 0.21810(17) 0.70749(5) 0.0249(4) Uani d . 1
O O3 0.04222(11) 0.40238(17) 0.72466(5) 0.0265(4) Uani d . 1
O O4 -0.02470(11) 0.44389(18) 0.80901(5) 0.0275(4) Uani d . 1
C C1 0.31570(16) 0.3630(2) 0.99549(7) 0.0252(5) Uani d . 1
H H1 0.2540 0.3850 0.9821 0.030 Uiso calc R 1
C C2 0.37653(16) 0.2529(2) 0.97680(7) 0.0235(5) Uani d . 1
C C3 0.46938(17) 0.2221(3) 0.99657(7) 0.0276(5) Uani d . 1
H H3 0.5109 0.1449 0.9842 0.033 Uiso calc R 1
C C4 0.49993(17) 0.3022(3) 1.03328(7) 0.0294(5) Uani d . 1
H H4 0.5631 0.2820 1.0454 0.035 Uiso calc R 1
C C5 0.43829(17) 0.4155(2) 1.05351(7) 0.0262(5) Uani d . 1
C C6 0.46652(19) 0.4978(3) 1.09235(8) 0.0322(6) Uani d . 1
H H6 0.5292 0.4796 1.1052 0.039 Uiso calc R 1
C C7 0.4040(2) 0.6034(3) 1.11137(8) 0.0346(6) Uani d . 1
H H7 0.4238 0.6580 1.1372 0.042 Uiso calc R 1
C C8 0.31011(19) 0.6315(3) 1.09264(8) 0.0341(6) Uani d . 1
H H8 0.2674 0.7049 1.1060 0.041 Uiso calc R 1
C C9 0.28023(18) 0.5536(3) 1.05531(7) 0.0307(5) Uani d . 1
H H9 0.2168 0.5727 1.0433 0.037 Uiso calc R 1
C C10 0.34388(17) 0.4442(2) 1.03449(7) 0.0249(5) Uani d . 1
C C11 0.34585(16) 0.1568(2) 0.93802(7) 0.0241(5) Uani d . 1
C C12 0.27133(16) 0.2170(2) 0.90636(7) 0.0241(5) Uani d . 1
H H12 0.2315 0.3029 0.9144 0.029 Uiso calc R 1
C C13 0.26018(16) 0.1504(2) 0.86644(7) 0.0231(5) Uani d . 1
H H13 0.2976 0.0595 0.8609 0.028 Uiso calc R 1
C C14 0.19583(16) 0.2042(2) 0.83040(7) 0.0220(5) Uani d . 1
C C15 0.22294(16) 0.1705(2) 0.78652(7) 0.0217(5) Uani d . 1
H H15 0.2769 0.1036 0.7808 0.026 Uiso calc R 1
C C16 0.17044(15) 0.2357(2) 0.75135(7) 0.0209(5) Uani d . 1
C C17 0.08824(16) 0.3293(2) 0.75981(7) 0.0222(5) Uani d . 1
C C18 0.05816(15) 0.3542(2) 0.80379(7) 0.0227(5) Uani d . 1
C C19 0.11192(15) 0.2940(2) 0.83896(7) 0.0232(5) Uani d . 1
H H19 0.0920 0.3135 0.8686 0.028 Uiso calc R 1
C C20 0.27906(17) 0.1216(3) 0.69788(7) 0.0276(5) Uani d . 1
H H20A 0.2905 0.1197 0.6658 0.041 Uiso calc R 1
H H20B 0.2664 0.0162 0.7084 0.041 Uiso calc R 1
H H20C 0.3373 0.1633 0.7129 0.041 Uiso calc R 1
C C21 -0.05345(16) 0.3410(3) 0.71384(8) 0.0298(5) Uani d . 1
H H21A -0.0774 0.3893 0.6865 0.045 Uiso calc R 1
H H21B -0.0994 0.3631 0.7381 0.045 Uiso calc R 1
H H21C -0.0486 0.2287 0.7096 0.045 Uiso calc R 1
C C22 -0.05929(18) 0.4654(3) 0.85373(8) 0.0344(6) Uani d . 1
H H22A -0.1193 0.5284 0.8534 0.052 Uiso calc R 1
H H22B -0.0085 0.5182 0.8712 0.052 Uiso calc R 1
H H22C -0.0736 0.3644 0.8670 0.052 Uiso calc R 1

loop_
_atom_site_aniso_label
_atom_site_aniso_U_11
_atom_site_aniso_U_22
_atom_site_aniso_U_33
_atom_site_aniso_U_12
_atom_site_aniso_U_13
_atom_site_aniso_U_23
O1 0.0347(9) 0.0252(8) 0.0279(8) 0.0042(7) -0.0054(7) -0.0019(7)
O2 0.0263(8) 0.0270(8) 0.0214(8) 0.0041(7) 0.0000(6) 0.0004(6)
O3 0.0219(8) 0.0296(9) 0.0279(8) -0.0005(7) -0.0030(6) 0.0069(6)
O4 0.0249(8) 0.0331(9) 0.0245(8) 0.0073(7) 0.0013(6) 0.0010(6)
C1 0.0266(12) 0.0255(11) 0.0233(11) 0.0021(9) -0.0021(9) 0.0019(9)
C2 0.0258(12) 0.0237(11) 0.0209(11) -0.0020(9) -0.0020(9) 0.0022(9)
C3 0.0273(12) 0.0282(12) 0.0273(12) 0.0024(10) -0.0018(9) 0.0002(9)
C4 0.0273(13) 0.0321(13) 0.0287(12) 0.0027(10) -0.0061(10) 0.0025(9)
C5 0.0328(13) 0.0237(11) 0.0220(11) -0.0011(9) -0.0030(9) 0.0023(8)
C6 0.0381(14) 0.0313(13) 0.0271(12) -0.0003(11) -0.0098(10) 0.0021(10)
C7 0.0499(16) 0.0295(12) 0.0245(12) -0.0007(11) -0.0044(11) -0.0023(10)
C8 0.0435(15) 0.0320(13) 0.0268(12) 0.0045(11) 0.0001(11) -0.0035(10)
C9 0.0340(13) 0.0297(12) 0.0283(12) 0.0048(10) -0.0045(10) 0.0024(10)
C10 0.0319(12) 0.0200(10) 0.0228(11) 0.0000(9) -0.0012(9) 0.0020(8)
C11 0.0259(12) 0.0232(11) 0.0233(11) -0.0006(9) 0.0015(9) 0.0032(9)
C12 0.0243(12) 0.0223(11) 0.0257(11) 0.0009(9) 0.0005(9) 0.0008(9)
C13 0.0229(11) 0.0199(10) 0.0266(11) 0.0004(9) -0.0003(9) 0.0001(9)
C14 0.0248(11) 0.0170(10) 0.0241(11) -0.0025(9) -0.0018(9) 0.0006(8)
C15 0.0218(11) 0.0175(10) 0.0259(11) -0.0005(8) 0.0002(9) -0.0013(8)
C16 0.0214(11) 0.0209(10) 0.0205(10) -0.0030(8) -0.0007(8) -0.0007(8)
C17 0.0214(11) 0.0200(10) 0.0253(11) -0.0020(8) -0.0040(9) 0.0037(8)
C18 0.0186(11) 0.0207(10) 0.0289(11) 0.0002(9) -0.0009(9) -0.0011(9)
C19 0.0239(11) 0.0222(11) 0.0235(11) -0.0007(9) 0.0004(9) -0.0023(8)
C20 0.0288(12) 0.0294(12) 0.0246(11) 0.0074(10) 0.0002(9) -0.0028(9)
C21 0.0221(12) 0.0378(13) 0.0294(12) -0.0015(10) -0.0056(9) 0.0014(10)
C22 0.0313(13) 0.0430(14) 0.0290(12) 0.0116(11) 0.0039(10) -0.0033(11)

loop_
_atom_type_symbol
_atom_type_description
_atom_type_scat_dispersion_real
_atom_type_scat_dispersion_imag
_atom_type_scat_source
C C 0.0033 0.0016 'International Tables Vol C Tables 4.2.6.8 and 6.1.1.4'
H H 0.0000 0.0000 'International Tables Vol C Tables 4.2.6.8 and 6.1.1.4'
O O 0.0106 0.0060 'International Tables Vol C Tables 4.2.6.8 and 6.1.1.4'

loop_
_geom_angle_atom_site_label_1
_geom_angle_atom_site_label_2
_geom_angle_atom_site_label_3
_geom_angle
C16 O2 C20 116.84(16)
C17 O3 C21 114.41(16)
C18 O4 C22 116.55(17)
C2 C1 C10 121.1(2)
C2 C1 H1 119.5
C10 C1 H1 119.5
C1 C2 C3 119.3(2)
C1 C2 C11 122.4(2)
C3 C2 C11 118.17(19)
C4 C3 C2 120.9(2)
C4 C3 H3 119.6
C2 C3 H3 119.6
C3 C4 C5 121.0(2)
C3 C4 H4 119.5
C5 C4 H4 119.5
C6 C5 C4 122.5(2)
C6 C5 C10 119.1(2)
C4 C5 C10 118.39(19)
C7 C6 C5 120.6(2)
C7 C6 H6 119.7
C5 C6 H6 119.7
C6 C7 C8 120.3(2)
C6 C7 H7 119.8
C8 C7 H7 119.8
C9 C8 C7 120.6(2)
C9 C8 H8 119.7
C7 C8 H8 119.7
C8 C9 C10 120.4(2)
C8 C9 H9 119.8
C10 C9 H9 119.8
C1 C10 C9 121.8(2)
C1 C10 C5 119.3(2)
C9 C10 C5 118.9(2)
O1 C11 C12 120.8(2)
O1 C11 C2 119.26(19)
C12 C11 C2 119.92(19)
C13 C12 C11 120.2(2)
C13 C12 H12 119.9
C11 C12 H12 119.9
C12 C13 C14 126.5(2)
C12 C13 H13 116.8
C14 C13 H13 116.8
C19 C14 C15 120.07(19)
C19 C14 C13 121.46(19)
C15 C14 C13 118.39(19)
C16 C15 C14 119.9(2)
C16 C15 H15 120.0
C14 C15 H15 120.0
O2 C16 C15 124.18(19)
O2 C16 C17 115.75(18)
C15 C16 C17 120.05(19)
O3 C17 C16 118.93(19)
O3 C17 C18 121.49(19)
C16 C17 C18 119.47(19)
O4 C18 C19 123.63(19)
O4 C18 C17 115.62(18)
C19 C18 C17 120.72(19)
C18 C19 C14 119.6(2)
C18 C19 H19 120.2
C14 C19 H19 120.2
O2 C20 H20A 109.5
O2 C20 H20B 109.5
H20A C20 H20B 109.5
O2 C20 H20C 109.5
H20A C20 H20C 109.5
H20B C20 H20C 109.5
O3 C21 H21A 109.5
O3 C21 H21B 109.5
H21A C21 H21B 109.5
O3 C21 H21C 109.5
H21A C21 H21C 109.5
H21B C21 H21C 109.5
O4 C22 H22A 109.5
O4 C22 H22B 109.5
H22A C22 H22B 109.5
O4 C22 H22C 109.5
H22A C22 H22C 109.5
H22B C22 H22C 109.5

loop_
_geom_bond_atom_site_label_1
_geom_bond_atom_site_label_2
_geom_bond_distance
O1 C11 1.238(3)
O2 C16 1.374(2)
O2 C20 1.441(3)
O3 C17 1.383(2)
O3 C21 1.442(3)
O4 C18 1.376(3)
O4 C22 1.441(3)
C1 C2 1.380(3)
C1 C10 1.422(3)
C1 H1 0.9500
C2 C3 1.421(3)
C2 C11 1.494(3)
C3 C4 1.371(3)
C3 H3 0.9500
C4 C5 1.425(3)
C4 H4 0.9500
C5 C6 1.424(3)
C5 C10 1.427(3)
C6 C7 1.372(3)
C6 H6 0.9500
C7 C8 1.416(4)
C7 H7 0.9500
C8 C9 1.373(3)
C8 H8 0.9500
C9 C10 1.427(3)
C9 H9 0.9500
C11 C12 1.486(3)
C12 C13 1.343(3)
C12 H12 0.9500
C13 C14 1.471(3)
C13 H13 0.9500
C14 C19 1.403(3)
C14 C15 1.405(3)
C15 C16 1.397(3)
C15 H15 0.9500
C16 C17 1.403(3)
C17 C18 1.405(3)
C18 C19 1.389(3)
C19 H19 0.9500
C20 H20A 0.9800
C20 H20B 0.9800
C20 H20C 0.9800
C21 H21A 0.9800
C21 H21B 0.9800
C21 H21C 0.9800
C22 H22A 0.9800
C22 H22B 0.9800
C22 H22C 0.9800

loop_
_geom_hbond_atom_site_label_D
_geom_hbond_atom_site_label_H
_geom_hbond_atom_site_label_A
_geom_hbond_site_symmetry_A
_geom_hbond_distance_DH
_geom_hbond_distance_HA
_geom_hbond_distance_DA
_geom_hbond_angle_DHA
C12 H12 O1 2 0.95 2.56 3.508(3) 176
C22 H22B O1 2 0.98 2.51 3.405(3) 153

loop_
_geom_torsion_atom_site_label_1
_geom_torsion_atom_site_label_2
_geom_torsion_atom_site_label_3
_geom_torsion_atom_site_label_4
_geom_torsion
C10 C1 C2 C3 -0.9(3)
C10 C1 C2 C11 175.0(2)
C1 C2 C3 C4 -1.3(3)
C11 C2 C3 C4 -177.4(2)
C2 C3 C4 C5 1.9(3)
C3 C4 C5 C6 178.3(2)
C3 C4 C5 C10 -0.3(3)
C4 C5 C6 C7 -178.5(2)
C10 C5 C6 C7 0.1(3)
C5 C6 C7 C8 0.2(4)
C6 C7 C8 C9 0.1(4)
C7 C8 C9 C10 -0.7(4)
C2 C1 C10 C9 -177.3(2)
C2 C1 C10 C5 2.5(3)
C8 C9 C10 C1 -179.2(2)
C8 C9 C10 C5 0.9(3)
C6 C5 C10 C1 179.5(2)
C4 C5 C10 C1 -1.9(3)
C6 C5 C10 C9 -0.6(3)
C4 C5 C10 C9 178.0(2)
C1 C2 C11 O1 -154.3(2)
C3 C2 C11 O1 21.7(3)
C1 C2 C11 C12 26.7(3)
C3 C2 C11 C12 -157.3(2)
O1 C11 C12 C13 -14.8(3)
C2 C11 C12 C13 164.2(2)
C11 C12 C13 C14 -174.7(2)
C12 C13 C14 C19 -25.2(3)
C12 C13 C14 C15 151.4(2)
C19 C14 C15 C16 4.6(3)
C13 C14 C15 C16 -172.15(19)
C20 O2 C16 C15 2.2(3)
C20 O2 C16 C17 -179.60(18)
C14 C15 C16 O2 175.49(19)
C14 C15 C16 C17 -2.7(3)
C21 O3 C17 C16 109.4(2)
C21 O3 C17 C18 -74.5(2)
O2 C16 C17 O3 -3.4(3)
C15 C16 C17 O3 174.90(18)
O2 C16 C17 C18 -179.60(18)
C15 C16 C17 C18 -1.3(3)
C22 O4 C18 C19 -4.3(3)
C22 O4 C18 C17 177.42(19)
O3 C17 C18 O4 5.6(3)
C16 C17 C18 O4 -178.26(18)
O3 C17 C18 C19 -172.67(19)
C16 C17 C18 C19 3.4(3)
O4 C18 C19 C14 -179.73(19)
C17 C18 C19 C14 -1.5(3)
C15 C14 C19 C18 -2.5(3)
C13 C14 C19 C18 174.16(19)

loop_
_cod_related_entry_id
_cod_related_entry_database
_cod_related_entry_code
1 ChemSpider 30655128
